data_2002931
loop_
_publ_author_name
'Marsh, R. E.'

_publ_section_title
;
 Concerning the \k Phase of Al--Cr--Ni
;
_journal_issue 6
_journal_name_full 'Acta Crystallographica Section B'
_journal_page_first 925
_journal_page_last 926
_journal_paper_doi 10.1107/S0108768198007393
_journal_volume 54
_journal_year 1998
_chemical_formula_moiety 'Al177 Cr49 Ni1'
_chemical_formula_sum 'Al177 Cr49 Ni'
_chemical_formula_weight 7382
_symmetry_cell_setting hexagonal
_symmetry_space_group_name_Hall '-P 6c'
_symmetry_space_group_name_H-M 'P 63/m'
_atom_type_scat_source IntTabIV
_cell_angle_alpha 90.00
_cell_angle_beta 90.00
_cell_angle_gamma 120.00
_cell_formula_units_Z 1
_cell_length_a 17.674(3)
_cell_length_b 17.674(3)
_cell_length_c 12.516(3)
_cell_volume 3385.8(11)
_computing_structure_refinement CRYM
_diffrn_radiation_type 'Mo K\a'
_diffrn_radiation_wavelength 0.71073
_refine_diff_density_max 1.7
_refine_diff_density_min -1.1
_refine_ls_extinction_coef 6.0E-8(2)
_refine_ls_extinction_method isotropic
_refine_ls_number_parameters 115
_refine_ls_number_reflns 2452
_refine_ls_R_factor_obs .041
_refine_ls_shift/esd_max .00
_refine_ls_structure_factor_coef Fsqd
_refine_ls_weighting_scheme Hughes
_reflns_number_observed 2452
_reflns_number_total 3389
_reflns_observed_criterion >3\s(F)
_cod_data_source_file bk0060.cif
_cod_data_source_block BK060
_cod_original_cell_volume 3385.83
_cod_original_formula_sum 'Al177 Cr49 Ni1'
_cod_database_code 2002931

loop_
_atom_site_aniso_label
_atom_site_aniso_U_11
_atom_site_aniso_U_22
_atom_site_aniso_U_33
_atom_site_aniso_U_12
_atom_site_aniso_U_13
_atom_site_aniso_U_23
Cr6 .0118(4) .0071(3) .0095(3) .0058(3) -.0039(3) -.0019(3)
Al8 .0120(7) .0142(8) .0111(7) .0110(7) -.0009(6) -.0014(6)
Al13 .0093(7) .0102(7) .0139(8) -.0027(6) -.0040(6) -.0040(6)
Al18 .0199(9) .0197(9) .0199(10) .0008(8) -.0012(8) -.0021(7)

loop_
_atom_site_label
_atom_site_fract_x
_atom_site_fract_y
_atom_site_fract_z
_atom_site_U_iso_or_equiv
Cr1 .10866(5) .40289(5) .07749(6) .00420(10)
Cr2 .42386(7) .14663(7) .25000 .0040(2)
Cr3 .22396(7) .26463(8) .25000 .0046(2)
Cr4 .18527(7) .49372(7) .25000 .0051(2)
Cr5 .53589(7) .08028(8) .25000 .0043(2)
Cr6 .13942(6) .00908(5) .05036(7) .00900(10)
Cr7 .00000 .00000 .2313(4) .0004(9)
Al1 .27634(10) .03529(10) .13523(12) .0062(3)
Al2 .01879(13) .39011(13) .25000 .0022(3)
Al3 .41243(10) .20513(10) .07009(13) .0068(3)
Al4 .29496(10) .27786(10) .06803(13) .0090(3)
Al5 .08024(10) .53822(10) .13636(13) .0074(3)
Al6 .13073(10) .26164(10) .05933(14) .0094(3)
Al7 .48443(10) .39688(10) .06964(13) .0069(3)
Al8 .57614(11) .22628(11) .13670(13) .0105(3)
Al9 .43593(10) .06077(10) .06432(12) .0067(3)
Al10 .49875(15) .30793(15) .25000 .0071(4)
Al11 .38147(15) .38228(14) .25000 .0071(4)
Al12 .26831(10) .42233(10) .13648(13) .0078(3)
Al13 .24593(10) .56425(11) .05757(14) .0110(3)
Al14 .30951(15) .18987(15) .25000 .0076(4)
Al15 .12278(14) .32793(14) .25000 .0036(4)
Al16 .34776(15) .58098(15) .25000 .0070(4)
Al17 .02892(16) .15168(16) .25000 .0118(5)
Al18 .14114(14) .12231(14) .13675(17) .0239(5)
Al19 .00000 .00000 .0148(5) .0094(11)
Al20 .00000 .00000 .1767(13) .022(3)
Ni1 .66667 .33333 .0419(4) .0053(7)

loop_
_geom_bond_atom_site_label_1
_geom_bond_atom_site_label_2
_geom_bond_distance
_geom_bond_publ_flag
Cr1 Cr4 2.627(2) no
Cr1 Al2 2.622(2) no
Cr1 Al5 2.778(2) no
Cr1 Al6 2.722(2) no
Cr1 Al12 2.767(2) no
Cr1 Al13 2.676(2) no
Cr1 Al15 2.610(3) no
Cr1 Al3 2.487(2) no
Cr1 Al4 2.547(2) no
Cr1 Al7 2.479(2) no
Cr1 Al1 2.810(2) no
Cr1 Al9 2.787(2) no
Cr2 Cr5 2.760(2) no
Cr2 Al1 2.757(2) no
Cr2 Al3 2.528(2) no
Cr2 Al8 2.729(2) no
Cr2 Al9 2.841(2) no
Cr2 Al10 2.471(3) no
Cr2 Al2 2.588(3) no
Cr3 Al4 2.554(2) no
Cr3 Al6 2.885(2) no
Cr3 Al11 2.507(3) no
Cr3 Al12 2.866(2) no
Cr3 Al14 2.455(3) no
Cr3 Al15 2.540(3) no
Cr3 Al17 2.998(3) no
Cr3 Al18 2.607(3) no
Cr4 Al2 2.574(3) no
Cr4 Al5 2.747(2) no
Cr4 Al12 2.760(2) no
Cr4 Al13 2.677(2) no
Cr4 Al15 2.563(3) no
Cr4 Al16 2.489(3) no
Cr4 Al16 2.489(3) no
Cr5 Al8 2.709(2) no
Cr5 Al9 2.834(2) no
Cr5 Al7 2.524(2) no
Cr5 Al10 2.458(3) no
Cr5 Al11 2.494(3) no
Cr5 Al2 2.536(3) no
Cr5 Al5 2.839(2) no
Cr6 Al1 2.466(2) no
Cr6 Al18 2.261(3) no
Cr6 Al19 2.429(7) no
Cr6 Al20 2.864(17) no
Cr6 Al17 2.566(3) no
Cr6 Cr6 2.7000(10) no
Cr6 Al6 2.557(2) no
Cr6 Al18 2.381(3) no
Cr6 Al19 2.523(7) no
Cr6 Al6 2.402(2) no
Cr6 Al18 2.935(3) no
Cr7 Al17 2.476(6) no
Cr7 Al18 2.627(5) no
Cr7 Al19 2.710(8) no
Cr7 Al20 0.683(17) no
Cr7 Cr7 0.468(7) no
Cr7 Al18 2.869(5) no
Cr7 Al20 1.151(17) no
Al1 Al3 2.871(2) no
Al1 Al9 2.770(2) no
Al1 Al14 2.876(3) no
Al1 Al1 2.873(2) no
Al1 Al2 2.720(3) no
Al1 Al15 2.817(3) no
Al1 Al17 2.764(3) no
Al1 Al4 2.712(2) no
Al1 Al6 2.928(3) no
Al2 Al5 2.686(3) no
Al2 Al15 2.570(3) no
Al2 Al9 2.660(3) no
Al2 Al4 2.938(2) no
Al3 Al7 2.965(2) no
Al3 Al8 2.850(3) no
Al3 Al9 2.783(2) no
Al3 Al10 2.816(3) no
Al3 Al14 2.822(3) no
Al3 Al6 2.820(2) no
Al3 Al12 2.773(2) no
Al3 Al13 2.896(2) no
Al4 Al6 2.773(3) no
Al4 Al7 2.932(2) no
Al4 Al11 2.848(3) no
Al4 Al12 2.946(2) no
Al4 Al14 2.841(3) no
Al4 Al18 2.866(3) no
Al4 Al6 2.847(3) no
Al4 Al9 2.932(2) no
Al5 Al13 2.901(3) no
Al5 Al5 2.845(2) no
Al5 Al11 2.829(3) no
Al5 Al16 2.819(3) no
Al5 Al7 2.773(2) no
Al5 Al9 2.854(2) no
Al5 Al7 2.909(2) no
Al5 Al12 2.989(2) no
Al6 Al12 2.829(3) no
Al6 Al15 2.693(3) no
Al6 Al18 2.737(3) no
Al7 Al10 2.834(3) no
Al7 Al11 2.829(3) no
Al7 Al13 2.900(2) no
Al7 Al9 2.890(2) no
Al7 Al8 2.848(3) no
Al7 Al9 2.750(2) no
Al8 Al9 2.876(2) no
Al8 Al10 2.817(3) no
Al8 Ni1 2.126(5) no
Al8 Al8 2.836(3) no
Al8 Al10 2.808(3) no
Al8 Al13 2.991(3) no
Al8 Al13 2.977(3) no
Al10 Al11 2.957(4) no
Al10 Al14 2.926(4) no
Al11 Al12 2.817(3) no
Al11 Al14 2.976(4) no
Al12 Al13 2.901(3) no
Al12 Al15 2.670(3) no
Al12 Al16 2.813(3) no
Al12 Al12 2.842(2) no
Al13 Al16 2.932(3) no
Al13 Al16 2.936(3) no
Al13 Ni1 2.101(5) no
Al13 Al13 2.933(3) no
Al14 Al18 2.956(3) no
Al15 Al17 2.700(4) no
Al16 Al16 2.869(4) no
Al17 Al18 2.691(4) no
Al17 Al20 2.630(17) no
Al17 Al18 2.897(4) no
Al18 Al19 2.799(7) no
Al18 Al20 2.399(17) no
Al18 Al18 2.835(3) no
Al19 Al20 2.027(18) no
Al19 Al19 0.371(9) no
Al19 Al20 2.398(18) no
Al20 Al20 1.83(2) no
